data_4069603
loop_
_publ_author_name
'Ren, Shikuo'
'Chan, Hoi-Shan'
'Xie, Zuowei'

_publ_section_title
;
 Reaction of Zirconocene&#x2212;Carboryne Precursor with Alkynes: An
 Efficient Route to Zirconacyclopentenes Incorporating a Carboranyl Unit
;
_journal_issue 14
_journal_name_full Organometallics
_journal_page_first 4106
_journal_paper_doi 10.1021/om9002973
_journal_volume 28
_journal_year 2009
_chemical_formula_sum 'C23 H31 B10 Cl Zr'
_chemical_formula_weight 542.25
_chemical_name_systematic
;

 ?

;
_space_group_IT_number 2
_symmetry_cell_setting triclinic
_symmetry_space_group_name_Hall '-P 1'
_symmetry_space_group_name_H-M 'P -1'
_atom_sites_solution_hydrogens geom
_atom_sites_solution_primary direct
_atom_sites_solution_secondary difmap
_audit_creation_method SHELXL-97
_cell_angle_alpha 74.933(2)
_cell_angle_beta 81.510(3)
_cell_angle_gamma 76.395(2)
_cell_formula_units_Z 2
_cell_length_a 10.4795(15)
_cell_length_b 10.6299(15)
_cell_length_c 12.7574(17)
_cell_measurement_reflns_used 1022
_cell_measurement_temperature 293(2)
_cell_measurement_theta_max 22.69
_cell_measurement_theta_min 2.54
_cell_volume 1328.1(3)
_computing_cell_refinement 'Bruker SMART'
_computing_data_collection 'Bruker SMART'
_computing_data_reduction 'Bruker SAINT'
_computing_molecular_graphics 'Bruker SHELXTL'
_computing_publication_material 'Bruker SHELXTL'
_computing_structure_refinement 'SHELXL-97 (Sheldrick, 1997)'
_computing_structure_solution 'SHELXS-97 (Sheldrick, 1990)'
_diffrn_ambient_temperature 293(2)
_diffrn_measured_fraction_theta_full 0.981
_diffrn_measured_fraction_theta_max 0.981
_diffrn_measurement_device_type 'CCD area detector'
_diffrn_measurement_method 'phi and omega scans'
_diffrn_radiation_monochromator graphite
_diffrn_radiation_source 'fine-focus sealed tube'
_diffrn_radiation_type MoK\a
_diffrn_radiation_wavelength 0.71073
_diffrn_reflns_av_R_equivalents 0.0374
_diffrn_reflns_av_sigmaI/netI 0.0874
_diffrn_reflns_limit_h_max 11
_diffrn_reflns_limit_h_min -13
_diffrn_reflns_limit_k_max 13
_diffrn_reflns_limit_k_min -14
_diffrn_reflns_limit_l_max 10
_diffrn_reflns_limit_l_min -16
_diffrn_reflns_number 9117
_diffrn_reflns_theta_full 28.05
_diffrn_reflns_theta_max 28.05
_diffrn_reflns_theta_min 1.66
_exptl_absorpt_coefficient_mu 0.527
_exptl_absorpt_correction_T_max 1.0000
_exptl_absorpt_correction_T_min 0.620407
_exptl_absorpt_correction_type SADABS
_exptl_crystal_colour yellow
_exptl_crystal_density_diffrn 1.356
_exptl_crystal_density_meas 0
_exptl_crystal_density_method 'not measured'
_exptl_crystal_description block
_exptl_crystal_F_000 552
_exptl_crystal_size_max 0.40
_exptl_crystal_size_mid 0.30
_exptl_crystal_size_min 0.20
_refine_diff_density_max 0.716
_refine_diff_density_min -0.476
_refine_diff_density_rms 0.090
_refine_ls_extinction_method none
_refine_ls_goodness_of_fit_ref 1.012
_refine_ls_hydrogen_treatment riding
_refine_ls_matrix_type full
_refine_ls_number_parameters 326
_refine_ls_number_reflns 6295
_refine_ls_number_restraints 0
_refine_ls_restrained_S_all 1.012
_refine_ls_R_factor_all 0.0928
_refine_ls_R_factor_gt 0.0535
_refine_ls_shift/su_max 0.001
_refine_ls_shift/su_mean 0.000
_refine_ls_structure_factor_coef Fsqd
_refine_ls_weighting_details 'calc w=1/[\s^2^(Fo^2^)+(0.0636P)^2^+0.0960P] where P=(Fo^2^+2Fc^2^)/3'
_refine_ls_weighting_scheme calc
_refine_ls_wR_factor_gt 0.1181
_refine_ls_wR_factor_ref 0.1424
_reflns_number_gt 4325
_reflns_number_total 6295
_reflns_threshold_expression >2sigma(I)
_cod_data_source_file om9002973_si_001.cif
_cod_data_source_block 5j
_cod_depositor_comments
;
The following automatic conversions were performed:

'_symmetry_cell_setting' value 'Triclinic' changed to 'triclinic'
according to /home/saulius/struct/CIF-dictionaries/cif_core.dic
dictionary named 'cif_core.dic' version 2.4.2 from 2011-04-26.

Automatic conversion script
Id: cif_fix_values 1715 2011-07-08 13:25:40Z adriana 
;
_cod_original_sg_symbol_H-M P-1
_cod_database_code 4069603

loop_
_symmetry_equiv_pos_as_xyz
'x, y, z'
'-x, -y, -z'

loop_
_atom_site_label
_atom_site_type_symbol
_atom_site_fract_x
_atom_site_fract_y
_atom_site_fract_z
_atom_site_U_iso_or_equiv
_atom_site_adp_type
_atom_site_occupancy
_atom_site_symmetry_multiplicity
_atom_site_calc_flag
_atom_site_refinement_flags
_atom_site_disorder_assembly
_atom_site_disorder_group
Zr1 Zr 0.19140(4) 0.75517(4) 0.74083(3) 0.03340(13) Uani 1 1 d . . .
C1 C 0.5028(4) 0.5809(4) 0.7323(3) 0.0355(8) Uani 1 1 d . . .
C2 C 0.4226(4) 0.7368(3) 0.7368(3) 0.0350(8) Uani 1 1 d . . .
C11 C 0.4114(4) 0.4904(4) 0.7305(3) 0.0373(8) Uani 1 1 d . . .
C12 C 0.4782(5) 0.3483(4) 0.7279(4) 0.0548(12) Uani 1 1 d . . .
H12A H 0.5667 0.3477 0.6923 0.066 Uiso 1 1 calc R . .
H12B H 0.4304 0.3162 0.6842 0.066 Uiso 1 1 calc R . .
C13 C 0.4868(6) 0.2518(5) 0.8408(5) 0.0749(15) Uani 1 1 d . A .
H13A H 0.5193 0.2920 0.8888 0.090 Uiso 1 1 calc R . .
H13B H 0.3988 0.2392 0.8706 0.090 Uiso 1 1 calc R . .
C14 C 0.5734(8) 0.1195(6) 0.8402(7) 0.113(2) Uani 1 1 d . . .
C15 C 0.2814(4) 0.5387(4) 0.7318(3) 0.0359(8) Uani 1 1 d . . .
C16 C 0.1915(4) 0.4502(4) 0.7279(3) 0.0386(9) Uani 1 1 d . . .
C17 C 0.1364(5) 0.3740(4) 0.8218(3) 0.0547(12) Uani 1 1 d . . .
H17A H 0.1581 0.3756 0.8895 0.066 Uiso 1 1 calc R . .
C18 C 0.0498(5) 0.2956(5) 0.8165(4) 0.0714(16) Uani 1 1 d . . .
H18A H 0.0151 0.2448 0.8804 0.086 Uiso 1 1 calc R . .
C19 C 0.0150(5) 0.2923(5) 0.7180(5) 0.0722(16) Uani 1 1 d . . .
H19A H -0.0447 0.2412 0.7149 0.087 Uiso 1 1 calc R . .
C20 C 0.0688(6) 0.3647(6) 0.6249(5) 0.0751(16) Uani 1 1 d . . .
H20A H 0.0473 0.3615 0.5576 0.090 Uiso 1 1 calc R . .
C21 C 0.1562(5) 0.4439(5) 0.6295(4) 0.0586(12) Uani 1 1 d . . .
H21A H 0.1914 0.4933 0.5650 0.070 Uiso 1 1 calc R . .
C22 C 0.1601(4) 0.6436(4) 0.9396(3) 0.0438(10) Uani 1 1 d . . .
H22A H 0.2090 0.5560 0.9752 0.053 Uiso 1 1 calc R . .
C23 C 0.1920(4) 0.7651(4) 0.9347(3) 0.0477(10) Uani 1 1 d . . .
H23A H 0.2664 0.7772 0.9668 0.057 Uiso 1 1 calc R . .
C24 C 0.0879(5) 0.8670(4) 0.8913(3) 0.0559(12) Uani 1 1 d . . .
H24A H 0.0768 0.9619 0.8888 0.067 Uiso 1 1 calc R . .
C25 C -0.0082(4) 0.8049(5) 0.8716(3) 0.0539(12) Uani 1 1 d . . .
H25A H -0.0969 0.8501 0.8511 0.065 Uiso 1 1 calc R . .
C26 C 0.0371(4) 0.6690(5) 0.9003(3) 0.0480(10) Uani 1 1 d . . .
H26A H -0.0143 0.6018 0.9034 0.058 Uiso 1 1 calc R . .
C27 C 0.1828(5) 0.7860(5) 0.5401(3) 0.0590(12) Uani 1 1 d . . .
H27A H 0.2278 0.7221 0.4965 0.071 Uiso 1 1 calc R . .
C28 C 0.2282(4) 0.8945(4) 0.5503(3) 0.0526(11) Uani 1 1 d . . .
H28A H 0.3118 0.9190 0.5162 0.063 Uiso 1 1 calc R . .
C29 C 0.1284(5) 0.9711(5) 0.6055(4) 0.0593(12) Uani 1 1 d . . .
H29A H 0.1289 1.0594 0.6153 0.071 Uiso 1 1 calc R . .
C30 C 0.0193(5) 0.9115(6) 0.6264(4) 0.0651(14) Uani 1 1 d . . .
H30A H -0.0697 0.9508 0.6536 0.078 Uiso 1 1 calc R . .
C31 C 0.0534(5) 0.7971(6) 0.5883(3) 0.0642(14) Uani 1 1 d . . .
H31A H -0.0079 0.7424 0.5834 0.077 Uiso 1 1 calc R . .
B3 B 0.4971(4) 0.6307(4) 0.8498(4) 0.0397(10) Uani 1 1 d . . .
H3 H 0.4408 0.5909 0.9262 0.048 Uiso 1 1 calc R . .
B4 B 0.6432(5) 0.5330(5) 0.8014(4) 0.0459(11) Uani 1 1 d . . .
H4 H 0.6822 0.4307 0.8459 0.055 Uiso 1 1 calc R . .
B5 B 0.6526(5) 0.5792(5) 0.6571(4) 0.0485(12) Uani 1 1 d . . .
H5 H 0.6976 0.5060 0.6082 0.058 Uiso 1 1 calc R . .
B6 B 0.5140(5) 0.7060(5) 0.6162(4) 0.0425(11) Uani 1 1 d . . .
H6 H 0.4691 0.7156 0.5411 0.051 Uiso 1 1 calc R . .
B7 B 0.5096(5) 0.7995(5) 0.8076(4) 0.0455(11) Uani 1 1 d . . .
H7 H 0.4615 0.8714 0.8569 0.055 Uiso 1 1 calc R . .
B8 B 0.6502(5) 0.6751(5) 0.8483(5) 0.0502(12) Uani 1 1 d . . .
H8 H 0.6941 0.6666 0.9237 0.060 Uiso 1 1 calc R . .
B9 B 0.7482(5) 0.6410(5) 0.7285(5) 0.0570(14) Uani 1 1 d . . .
H9 H 0.8562 0.6092 0.7260 0.068 Uiso 1 1 calc R . .
B10 B 0.6674(5) 0.7484(5) 0.6140(5) 0.0563(14) Uani 1 1 d . . .
H10 H 0.7232 0.7868 0.5369 0.068 Uiso 1 1 calc R . .
B11 B 0.5209(5) 0.8450(5) 0.6641(4) 0.0480(12) Uani 1 1 d . . .
H11 H 0.4802 0.9469 0.6198 0.058 Uiso 1 1 calc R . .
B12 B 0.6663(5) 0.8065(5) 0.7316(4) 0.0532(13) Uani 1 1 d . . .
H12 H 0.7216 0.8828 0.7308 0.064 Uiso 1 1 calc R . .
Cl1 Cl 0.7388(2) 0.12687(19) 0.8190(2) 0.0957(9) Uani 0.749(4) 1 d P A 1
Cl1' Cl 0.6654(7) 0.0285(7) 0.9341(6) 0.097(3) Uani 0.251(4) 1 d P A 2

loop_
_atom_site_aniso_label
_atom_site_aniso_U_11
_atom_site_aniso_U_22
_atom_site_aniso_U_33
_atom_site_aniso_U_23
_atom_site_aniso_U_13
_atom_site_aniso_U_12
Zr1 0.0292(2) 0.0379(2) 0.02884(19) 0.00090(14) -0.00603(13) -0.00629(15)
C1 0.030(2) 0.036(2) 0.037(2) -0.0049(16) 0.0000(15) -0.0059(16)
C2 0.029(2) 0.0300(18) 0.042(2) -0.0022(15) 0.0004(15) -0.0081(15)
C11 0.039(2) 0.037(2) 0.035(2) -0.0060(16) 0.0005(16) -0.0105(17)
C12 0.051(3) 0.048(3) 0.070(3) -0.022(2) 0.005(2) -0.016(2)
C13 0.076(4) 0.053(3) 0.089(4) -0.004(3) 0.001(3) -0.020(3)
C14 0.105(6) 0.051(3) 0.170(7) -0.016(4) -0.015(5) -0.003(4)
C15 0.040(2) 0.039(2) 0.0289(18) -0.0022(15) -0.0034(15) -0.0141(17)
C16 0.040(2) 0.040(2) 0.037(2) -0.0133(17) 0.0030(16) -0.0105(18)
C17 0.068(3) 0.064(3) 0.044(2) -0.022(2) 0.013(2) -0.036(3)
C18 0.078(4) 0.072(3) 0.075(4) -0.032(3) 0.030(3) -0.044(3)
C19 0.056(3) 0.081(4) 0.100(4) -0.048(3) 0.011(3) -0.034(3)
C20 0.088(4) 0.084(4) 0.077(4) -0.045(3) -0.020(3) -0.030(3)
C21 0.072(3) 0.069(3) 0.045(2) -0.021(2) 0.000(2) -0.029(3)
C22 0.043(2) 0.051(2) 0.0277(19) 0.0009(17) -0.0001(16) -0.004(2)
C23 0.044(3) 0.066(3) 0.037(2) -0.016(2) -0.0029(18) -0.014(2)
C24 0.069(3) 0.044(2) 0.047(3) -0.015(2) 0.007(2) 0.000(2)
C25 0.035(2) 0.073(3) 0.044(2) -0.009(2) 0.0000(18) 0.001(2)
C26 0.044(3) 0.061(3) 0.038(2) -0.0072(19) 0.0035(18) -0.017(2)
C27 0.077(4) 0.062(3) 0.032(2) 0.001(2) -0.014(2) -0.012(3)
C28 0.046(3) 0.062(3) 0.037(2) 0.018(2) -0.0113(18) -0.016(2)
C29 0.066(3) 0.048(3) 0.052(3) 0.008(2) -0.016(2) -0.004(2)
C30 0.044(3) 0.085(4) 0.044(3) 0.010(2) -0.015(2) 0.007(3)
C31 0.062(3) 0.091(4) 0.040(2) 0.015(2) -0.028(2) -0.039(3)
B3 0.034(2) 0.043(3) 0.042(2) -0.010(2) -0.0070(19) -0.004(2)
B4 0.031(2) 0.044(3) 0.059(3) -0.006(2) -0.009(2) -0.003(2)
B5 0.036(3) 0.049(3) 0.055(3) -0.011(2) 0.010(2) -0.010(2)
B6 0.037(3) 0.046(3) 0.038(2) -0.001(2) 0.0041(19) -0.011(2)
B7 0.036(3) 0.046(3) 0.058(3) -0.011(2) -0.008(2) -0.012(2)
B8 0.033(3) 0.053(3) 0.067(3) -0.012(2) -0.014(2) -0.010(2)
B9 0.031(3) 0.054(3) 0.083(4) -0.013(3) -0.002(2) -0.010(2)
B10 0.038(3) 0.062(3) 0.063(3) -0.006(3) 0.011(2) -0.017(3)
B11 0.037(3) 0.042(3) 0.061(3) -0.001(2) 0.000(2) -0.016(2)
B12 0.038(3) 0.052(3) 0.071(4) -0.009(3) -0.009(2) -0.016(2)
Cl1 0.0573(13) 0.0598(12) 0.176(3) -0.0471(14) -0.0188(13) 0.0020(9)
Cl1' 0.100(5) 0.081(4) 0.118(6) -0.048(4) -0.036(4) 0.005(4)

loop_
_atom_type_symbol
_atom_type_description
_atom_type_scat_dispersion_real
_atom_type_scat_dispersion_imag
_atom_type_scat_source
C C 0.0033 0.0016 'International Tables Vol C Tables 4.2.6.8 and 6.1.1.4'
H H 0.0000 0.0000 'International Tables Vol C Tables 4.2.6.8 and 6.1.1.4'
B B 0.0013 0.0007 'International Tables Vol C Tables 4.2.6.8 and 6.1.1.4'
Cl Cl 0.1484 0.1585 'International Tables Vol C Tables 4.2.6.8 and 6.1.1.4'
Zr Zr -2.9673 0.5597 'International Tables Vol C Tables 4.2.6.8 and 6.1.1.4'

loop_
_geom_angle_atom_site_label_1
_geom_angle_atom_site_label_2
_geom_angle_atom_site_label_3
_geom_angle
C15 Zr1 C2 75.43(13)
C15 Zr1 C31 93.83(17)
C2 Zr1 C31 129.63(15)
C15 Zr1 C24 134.53(13)
C2 Zr1 C24 106.12(15)
C31 Zr1 C24 115.14(19)
C15 Zr1 C29 135.60(14)
C2 Zr1 C29 101.43(15)
C31 Zr1 C29 53.54(17)
C24 Zr1 C29 89.44(16)
C15 Zr1 C30 125.79(17)
C2 Zr1 C30 132.88(15)
C31 Zr1 C30 32.06(16)
C24 Zr1 C30 87.24(17)
C29 Zr1 C30 32.37(15)
C15 Zr1 C23 106.55(13)
C2 Zr1 C23 83.40(13)
C31 Zr1 C23 145.30(17)
C24 Zr1 C23 32.67(14)
C29 Zr1 C23 117.18(16)
C30 Zr1 C23 119.90(16)
C15 Zr1 C27 82.58(14)
C2 Zr1 C27 97.20(15)
C31 Zr1 C27 32.50(16)
C24 Zr1 C27 139.75(16)
C29 Zr1 C27 53.49(16)
C30 Zr1 C27 53.38(16)
C23 Zr1 C27 170.63(15)
C15 Zr1 C22 80.84(13)
C2 Zr1 C22 95.34(13)
C31 Zr1 C22 132.02(15)
C24 Zr1 C22 53.69(14)
C29 Zr1 C22 142.64(15)
C30 Zr1 C22 126.81(15)
C23 Zr1 C22 32.21(13)
C27 Zr1 C22 155.96(15)
C15 Zr1 C25 119.80(14)
C2 Zr1 C25 136.40(15)
C31 Zr1 C25 91.96(17)
C24 Zr1 C25 32.63(15)
C29 Zr1 C25 93.34(16)
C30 Zr1 C25 74.33(15)
C23 Zr1 C25 53.62(14)
C27 Zr1 C25 123.91(16)
C22 Zr1 C25 53.10(14)
C15 Zr1 C26 88.58(14)
C2 Zr1 C26 127.43(14)
C31 Zr1 C26 100.66(15)
C24 Zr1 C26 53.57(15)
C29 Zr1 C26 123.09(16)
C30 Zr1 C26 97.16(15)
C23 Zr1 C26 53.41(14)
C27 Zr1 C26 130.47(16)
C22 Zr1 C26 32.16(13)
C25 Zr1 C26 31.77(14)
C15 Zr1 C28 105.81(14)
C2 Zr1 C28 82.08(13)
C31 Zr1 C28 53.25(14)
C24 Zr1 C28 119.53(15)
C29 Zr1 C28 32.13(14)
C30 Zr1 C28 53.11(15)
C23 Zr1 C28 139.66(15)
C27 Zr1 C28 32.03(14)
C22 Zr1 C28 171.87(14)
C25 Zr1 C28 124.54(15)
C26 Zr1 C28 150.10(15)
C11 C1 C2 113.1(3)
C11 C1 B3 117.3(3)
C2 C1 B3 61.9(2)
C11 C1 B5 123.8(3)
C2 C1 B5 111.8(3)
B3 C1 B5 112.8(3)
C11 C1 B6 115.2(3)
C2 C1 B6 61.8(2)
B3 C1 B6 113.5(3)
B5 C1 B6 62.0(3)
C11 C1 B4 125.0(3)
C2 C1 B4 111.8(3)
B3 C1 B4 61.8(3)
B5 C1 B4 61.9(3)
B6 C1 B4 113.1(3)
C1 C2 B7 108.3(3)
C1 C2 B11 108.1(3)
B7 C2 B11 61.7(3)
C1 C2 B3 59.6(2)
B7 C2 B3 61.4(3)
B11 C2 B3 111.0(3)
C1 C2 B6 60.2(2)
B7 C2 B6 111.0(3)
B11 C2 B6 60.8(3)
B3 C2 B6 110.3(3)
C1 C2 Zr1 110.2(2)
B7 C2 Zr1 130.2(3)
B11 C2 Zr1 129.8(3)
B3 C2 Zr1 115.9(2)
B6 C2 Zr1 115.0(3)
C15 C11 C12 125.1(4)
C15 C11 C1 119.6(3)
C12 C11 C1 115.4(3)
C11 C12 C13 114.2(4)
C14 C13 C12 114.1(5)
C13 C14 Cl1' 126.5(6)
C13 C14 Cl1 112.1(5)
Cl1' C14 Cl1 63.3(4)
C11 C15 C16 119.6(3)
C11 C15 Zr1 121.7(3)
C16 C15 Zr1 118.7(3)
C21 C16 C17 117.0(4)
C21 C16 C15 120.8(3)
C17 C16 C15 122.2(4)
C18 C17 C16 121.2(4)
C19 C18 C17 120.7(5)
C20 C19 C18 119.1(5)
C19 C20 C21 120.6(5)
C16 C21 C20 121.3(4)
C23 C22 C26 108.2(4)
C23 C22 Zr1 73.5(2)
C26 C22 Zr1 74.2(2)
C22 C23 C24 107.9(4)
C22 C23 Zr1 74.3(2)
C24 C23 Zr1 73.5(2)
C23 C24 C25 107.1(4)
C23 C24 Zr1 73.8(2)
C25 C24 Zr1 74.5(2)
C26 C25 C24 108.4(4)
C26 C25 Zr1 74.2(2)
C24 C25 Zr1 72.9(2)
C25 C26 C22 108.4(4)
C25 C26 Zr1 74.1(2)
C22 C26 Zr1 73.7(2)
C28 C27 C31 107.3(4)
C28 C27 Zr1 74.6(2)
C31 C27 Zr1 72.7(2)
C27 C28 C29 108.4(4)
C27 C28 Zr1 73.4(2)
C29 C28 Zr1 73.0(2)
C28 C29 C30 107.6(5)
C28 C29 Zr1 74.9(2)
C30 C29 Zr1 73.9(3)
C31 C30 C29 108.2(4)
C31 C30 Zr1 73.2(3)
C29 C30 Zr1 73.8(3)
C30 C31 C27 108.5(4)
C30 C31 Zr1 74.8(3)
C27 C31 Zr1 74.8(3)
C1 B3 C2 58.5(2)
C1 B3 B4 59.9(3)
C2 B3 B4 107.5(3)
C1 B3 B7 105.1(3)
C2 B3 B7 58.5(2)
B4 B3 B7 108.6(3)
C1 B3 B8 106.4(3)
C2 B3 B8 106.5(3)
B4 B3 B8 60.6(3)
B7 B3 B8 60.2(3)
C1 B4 B3 58.3(2)
C1 B4 B9 105.3(3)
B3 B4 B9 108.1(3)
C1 B4 B5 58.6(3)
B3 B4 B5 107.2(3)
B9 B4 B5 60.2(3)
C1 B4 B8 104.8(3)
B3 B4 B8 60.0(3)
B9 B4 B8 60.2(3)
B5 B4 B8 107.8(4)
C1 B5 B6 59.3(2)
C1 B5 B4 59.5(2)
B6 B5 B4 108.9(3)
C1 B5 B10 105.4(3)
B6 B5 B10 59.6(3)
B4 B5 B10 108.3(4)
C1 B5 B9 105.8(3)
B6 B5 B9 108.4(4)
B4 B5 B9 59.9(3)
B10 B5 B9 60.4(3)
C1 B6 C2 57.9(2)
C1 B6 B11 104.7(3)
C2 B6 B11 58.7(2)
C1 B6 B10 105.4(3)
C2 B6 B10 106.3(3)
B11 B6 B10 60.3(3)
C1 B6 B5 58.7(2)
C2 B6 B5 106.0(3)
B11 B6 B5 108.0(4)
B10 B6 B5 60.3(3)
C2 B7 B11 59.4(2)
C2 B7 B3 60.1(2)
B11 B7 B3 108.2(3)
C2 B7 B8 107.7(3)
B11 B7 B8 108.3(4)
B3 B7 B8 60.1(3)
C2 B7 B12 106.8(3)
B11 B7 B12 59.9(3)
B3 B7 B12 107.6(3)
B8 B7 B12 59.8(3)
B3 B8 B7 59.7(3)
B3 B8 B12 107.8(4)
B7 B8 B12 60.5(3)
B3 B8 B9 107.2(4)
B7 B8 B9 108.0(4)
B12 B8 B9 59.8(3)
B3 B8 B4 59.5(3)
B7 B8 B4 107.3(3)
B12 B8 B4 107.4(4)
B9 B8 B4 59.6(3)
B4 B9 B12 108.0(4)
B4 B9 B5 59.9(3)
B12 B9 B5 107.1(4)
B4 B9 B8 60.3(3)
B12 B9 B8 59.9(3)
B5 B9 B8 107.7(3)
B4 B9 B10 107.8(4)
B12 B9 B10 59.3(3)
B5 B9 B10 59.8(3)
B8 B9 B10 107.4(4)
B12 B10 B6 108.3(3)
B12 B10 B11 60.3(3)
B6 B10 B11 59.7(3)
B12 B10 B5 107.7(4)
B6 B10 B5 60.0(3)
B11 B10 B5 107.4(3)
B12 B10 B9 60.0(3)
B6 B10 B9 108.3(3)
B11 B10 B9 107.9(4)
B5 B10 B9 59.8(3)
C2 B11 B6 60.4(2)
C2 B11 B7 58.9(3)
B6 B11 B7 108.5(3)
C2 B11 B10 107.3(3)
B6 B11 B10 60.0(3)
B7 B11 B10 108.4(4)
C2 B11 B12 107.0(4)
B6 B11 B12 108.0(4)
B7 B11 B12 60.8(3)
B10 B11 B12 59.7(3)
B10 B12 B11 60.1(3)
B10 B12 B9 60.7(3)
B11 B12 B9 108.4(4)
B10 B12 B8 108.8(4)
B11 B12 B8 107.7(3)
B9 B12 B8 60.2(3)
B10 B12 B7 107.6(3)
B11 B12 B7 59.3(3)
B9 B12 B7 107.7(4)
B8 B12 B7 59.7(3)

loop_
_geom_bond_atom_site_label_1
_geom_bond_atom_site_label_2
_geom_bond_distance
Zr1 C15 2.299(4)
Zr1 C2 2.378(4)
Zr1 C31 2.481(4)
Zr1 C24 2.499(4)
Zr1 C29 2.499(4)
Zr1 C30 2.500(4)
Zr1 C23 2.503(4)
Zr1 C27 2.508(4)
Zr1 C22 2.514(4)
Zr1 C25 2.519(4)
Zr1 C26 2.520(4)
Zr1 C28 2.524(4)
C1 C11 1.515(5)
C1 C2 1.684(5)
C1 B3 1.703(6)
C1 B5 1.713(6)
C1 B6 1.725(5)
C1 B4 1.730(6)
C2 B7 1.713(6)
C2 B11 1.722(6)
C2 B3 1.741(6)
C2 B6 1.752(6)
C11 C15 1.337(5)
C11 C12 1.515(5)
C12 C13 1.537(7)
C13 C14 1.485(7)
C14 Cl1' 1.611(10)
C14 Cl1 1.731(8)
C15 C16 1.494(5)
C16 C21 1.381(6)
C16 C17 1.391(5)
C17 C18 1.388(6)
C18 C19 1.369(7)
C19 C20 1.362(7)
C20 C21 1.399(6)
C22 C23 1.392(6)
C22 C26 1.395(6)
C23 C24 1.407(6)
C24 C25 1.410(6)
C25 C26 1.379(6)
C27 C28 1.389(6)
C27 C31 1.396(7)
C28 C29 1.390(6)
C29 C30 1.394(7)
C30 C31 1.376(7)
B3 B4 1.763(6)
B3 B7 1.764(6)
B3 B8 1.772(6)
B4 B9 1.770(7)
B4 B5 1.771(7)
B4 B8 1.783(7)
B5 B6 1.771(7)
B5 B10 1.776(7)
B5 B9 1.777(8)
B6 B11 1.759(7)
B6 B10 1.763(7)
B7 B11 1.760(7)
B7 B8 1.773(7)
B7 B12 1.787(7)
B8 B12 1.776(7)
B8 B9 1.781(8)
B9 B12 1.774(8)
B9 B10 1.788(8)
B10 B12 1.761(8)
B10 B11 1.769(7)
B11 B12 1.772(7)
